data_4113816
loop_
_publ_author_name
'Hao Xin'
'Fu You Li'
'Mei Shi'
'Zu Qiang Bian'
'Chun Hui Huang'

_publ_contact_author_address
;     State Key Laboratory of Rare Earth Materials Chemistry and Applications
      peking University
      Beijing 100871, China
;
_publ_contact_author_email hch@chem.pku.edu.cn
_publ_contact_author_fax '86 10 6275 7156'
_publ_contact_author_name 'Prof. Huang Chunhui'
_publ_contact_author_phone '86 10 6275 1708'
_publ_section_title
;
 Efficient Electroluminescence from a New Terbium Complex
;
_journal_name_full 'Journal of the American Chemical Society'
_journal_page_first 7166
_journal_page_last 7167
_journal_paper_doi 10.1021/ja034087a
_journal_volume 125
_journal_year 2003
_chemical_formula_sum 'C66 H72 N6 O7 P Tb'
_chemical_formula_weight 1251.19
_chemical_name_systematic
; 
 ? 
;
_space_group_IT_number 4
_symmetry_cell_setting monoclinic
_symmetry_space_group_name_Hall 'P 2yb'
_symmetry_space_group_name_H-M 'P 1 21 1'
_atom_sites_solution_hydrogens geom
_atom_sites_solution_primary direct
_atom_sites_solution_secondary difmap
_audit_creation_method SHELXL-97
_cell_angle_alpha 90.00
_cell_angle_beta 104.640(2)
_cell_angle_gamma 90.00
_cell_formula_units_Z 2
_cell_length_a 11.4069(6)
_cell_length_b 21.2755(13)
_cell_length_c 13.3005(6)
_cell_measurement_temperature 293(2)
_cell_measurement_theta_max 27.48
_cell_measurement_theta_min 2.08
_cell_volume 3123.1(3)
_computing_cell_refinement 'RAPID AUTO (RIGAKU, 2001)'
_computing_data_collection 'RAPID AUTO (RIGAKU, 2001)'
_computing_data_reduction 'RAPID AUTO (RIGAKU, 2001)'
_computing_molecular_graphics 'SHELXTL (SIEMENS, 1994)'
_computing_publication_material 'SHELXTL (SIEMENS, 1994)'
_computing_structure_refinement 'SHELXL-97 (Sheldrick, 1997)'
_computing_structure_solution 'SHELXS-97 (Sheldrick, 1990)'
_diffrn_ambient_temperature 293(2)
_diffrn_measured_fraction_theta_full 0.923
_diffrn_measured_fraction_theta_max 0.923
_diffrn_measurement_device_type 'RIGAKU R-AXIS RAPID IP'
_diffrn_measurement_method OSCILLATION
_diffrn_radiation_monochromator graphite
_diffrn_radiation_source 'ROTATING ANODE'
_diffrn_radiation_type MoK\a
_diffrn_radiation_wavelength 0.71073
_diffrn_reflns_av_R_equivalents 0.0000
_diffrn_reflns_av_sigmaI/netI 0.1791
_diffrn_reflns_limit_h_max 14
_diffrn_reflns_limit_h_min -14
_diffrn_reflns_limit_k_max 27
_diffrn_reflns_limit_k_min -27
_diffrn_reflns_limit_l_max 17
_diffrn_reflns_limit_l_min -17
_diffrn_reflns_number 12166
_diffrn_reflns_theta_full 27.48
_diffrn_reflns_theta_max 27.48
_diffrn_reflns_theta_min 2.08
_exptl_absorpt_coefficient_mu 1.214
_exptl_absorpt_correction_T_max 0.7643
_exptl_absorpt_correction_T_min 0.6508
_exptl_absorpt_correction_type empirical
_exptl_absorpt_process_details 'PSI SCAN'
_exptl_crystal_density_diffrn 1.331
_exptl_crystal_F_000 1292
_exptl_crystal_size_max 0.39
_exptl_crystal_size_mid 0.31
_exptl_crystal_size_min 0.23
_refine_diff_density_max 0.424
_refine_diff_density_min -0.545
_refine_diff_density_rms 0.071
_refine_ls_abs_structure_details 'Flack H D (1983), Acta Cryst. A39, 876-881'
_refine_ls_abs_structure_Flack 0.00
_refine_ls_extinction_method none
_refine_ls_goodness_of_fit_ref 0.698
_refine_ls_hydrogen_treatment mixed
_refine_ls_matrix_type full
_refine_ls_number_parameters 730
_refine_ls_number_reflns 12166
_refine_ls_number_restraints 5
_refine_ls_restrained_S_all 0.700
_refine_ls_R_factor_all 0.0900
_refine_ls_R_factor_gt 0.0397
_refine_ls_shift/su_max 0.001
_refine_ls_shift/su_mean 0.000
_refine_ls_structure_factor_coef Fsqd
_refine_ls_weighting_details 'calc w=1/[\s^2^(Fo^2^)+(0.0245P)^2^+0.0000P] where P=(Fo^2^+2Fc^2^)/3'
_refine_ls_weighting_scheme calc
_refine_ls_wR_factor_gt 0.0668
_refine_ls_wR_factor_ref 0.0732
_reflns_number_gt 5727
_reflns_number_total 12166
_reflns_threshold_expression >2sigma(I)
_cod_data_source_file ja034087asi20030109_033630.cif
_cod_data_source_block xihao408
_cod_database_code 4113816

loop_
_symmetry_equiv_pos_as_xyz
'x, y, z'
'-x, y+1/2, -z'

loop_
_atom_site_label
_atom_site_type_symbol
_atom_site_fract_x
_atom_site_fract_y
_atom_site_fract_z
_atom_site_U_iso_or_equiv
_atom_site_adp_type
_atom_site_occupancy
_atom_site_symmetry_multiplicity
_atom_site_calc_flag
_atom_site_refinement_flags
Tb1 Tb 0.07122(2) 0.24853(3) -0.873250(18) 0.05041(9) Uani 1 1 d .
P1 P -0.17291(17) 0.27158(9) -0.73665(14) 0.0733(9) Uani 1 1 d .
O1 O 0.2219(5) 0.2053(2) -0.7486(4) 0.0687(15) Uani 1 1 d .
O2 O 0.1527(5) 0.3297(2) -0.7537(4) 0.0642(13) Uani 1 1 d .
O3 O 0.1500(7) 0.1850(3) -0.9824(5) 0.054(2) Uani 1 1 d .
O4 O -0.0106(4) 0.1500(2) -0.8609(3) 0.0697(14) Uani 1 1 d .
O5 O 0.1482(6) 0.3199(3) -0.9652(5) 0.0535(19) Uani 1 1 d .
O6 O -0.0782(3) 0.2634(3) -1.0253(3) 0.065(2) Uani 1 1 d .
O7 O -0.0841(4) 0.27671(19) -0.8023(3) 0.0729(16) Uani 1 1 d .
N1 N 0.3837(8) 0.1919(4) -0.6035(6) 0.090(3) Uani 1 1 d .
N2 N 0.4462(11) 0.2297(7) -0.5225(8) 0.115(5) Uani 1 1 d .
N3 N 0.1979(8) 0.3522(4) -1.1184(6) 0.082(2) Uani 1 1 d .
N4 N 0.1495(10) 0.3507(4) -1.2243(6) 0.104(3) Uani 1 1 d .
N5 N 0.1896(5) 0.0966(3) -1.0673(4) 0.0637(16) Uani 1 1 d .
N6 N 0.1677(6) 0.0329(3) -1.0710(5) 0.090(2) Uani 1 1 d .
C1 C 0.2931(9) 0.2264(4) -0.6691(7) 0.057(3) Uani 1 1 d .
C2 C 0.3074(9) 0.2873(5) -0.6242(6) 0.060(3) Uani 1 1 d .
C3 C 0.4072(14) 0.2860(7) -0.5296(11) 0.102(4) Uani 1 1 d .
C4 C 0.4162(10) 0.1275(5) -0.6162(9) 0.110(3) Uani 1 1 d .
C5 C 0.4903(11) 0.0971(6) -0.5341(7) 0.159(5) Uani 1 1 d .
H5A H 0.5199 0.1164 -0.4700 0.190 Uiso 1 1 calc R
C6 C 0.5192(14) 0.0338(7) -0.5531(11) 0.197(7) Uani 1 1 d .
H6B H 0.5637 0.0109 -0.4967 0.236 Uiso 1 1 calc R
C7 C 0.490(2) 0.0067(7) -0.6382(14) 0.296(13) Uani 1 1 d .
H7A H 0.5163 -0.0341 -0.6450 0.355 Uiso 1 1 calc R
C8 C 0.419(2) 0.0377(9) -0.7223(14) 0.319(17) Uani 1 1 d .
H8A H 0.4009 0.0190 -0.7876 0.383 Uiso 1 1 calc R
C9 C 0.3741(19) 0.0954(7) -0.7104(12) 0.288(15) Uani 1 1 d .
H9A H 0.3158 0.1135 -0.7643 0.345 Uiso 1 1 calc R
C10 C 0.4574(10) 0.3302(4) -0.4491(7) 0.152(5) Uani 1 1 d .
H10A H 0.5242 0.3113 -0.3997 0.229 Uiso 1 1 calc R
H10B H 0.3964 0.3424 -0.4147 0.229 Uiso 1 1 calc R
H10C H 0.4853 0.3667 -0.4788 0.229 Uiso 1 1 calc R
C11 C 0.2333(7) 0.3368(4) -0.6698(6) 0.063(2) Uani 1 1 d .
C12 C 0.2404(9) 0.4029(5) -0.6244(7) 0.107(3) Uani 1 1 d .
H12A H 0.3212 0.4095 -0.5784 0.128 Uiso 1 1 calc R
C13 C 0.1364(11) 0.4006(7) -0.5512(11) 0.207(8) Uani 1 1 d .
H13A H 0.0558 0.4012 -0.5978 0.248 Uiso 1 1 calc R
H13B H 0.1455 0.3611 -0.5138 0.248 Uiso 1 1 calc R
C14 C 0.1447(14) 0.4491(8) -0.4804(12) 0.260(8) Uani 1 1 d .
H14A H 0.0841 0.4436 -0.4425 0.391 Uiso 1 1 calc R
H14B H 0.1321 0.4885 -0.5167 0.391 Uiso 1 1 calc R
H14C H 0.2236 0.4487 -0.4330 0.391 Uiso 1 1 calc R
C15 C 0.211(2) 0.4512(6) -0.6845(15) 0.34(2) Uani 1 1 d .
H15A H 0.2071 0.4894 -0.6457 0.403 Uiso 1 1 calc R
H15B H 0.1357 0.4451 -0.7366 0.403 Uiso 1 1 calc R
C16 C 0.333(2) 0.4508(9) -0.7366(13) 0.270(14) Uani 1 1 d .
H16A H 0.3259 0.4848 -0.7852 0.405 Uiso 1 1 calc R
H16B H 0.3355 0.4116 -0.7718 0.405 Uiso 1 1 calc R
H16C H 0.4058 0.4557 -0.6823 0.405 Uiso 1 1 calc R
C17 C 0.1223(7) 0.3241(3) -1.0638(7) 0.0526(18) Uani 1 1 d .
C18 C 0.0218(8) 0.3063(3) -1.1422(5) 0.069(2) Uani 1 1 d .
C19 C 0.0464(10) 0.3246(4) -1.2384(6) 0.079(3) Uani 1 1 d .
C20 C 0.3146(12) 0.3776(5) -1.0811(11) 0.094(4) Uani 1 1 d .
C21 C 0.3735(17) 0.4098(9) -1.1377(14) 0.175(9) Uani 1 1 d .
H21A H 0.3324 0.4166 -1.2066 0.210 Uiso 1 1 calc R
C22 C 0.4771(18) 0.4319(10) -1.1098(18) 0.217(11) Uani 1 1 d .
H22A H 0.5117 0.4495 -1.1595 0.260 Uiso 1 1 calc R
C23 C 0.5400(15) 0.4313(8) -1.0112(16) 0.177(8) Uani 1 1 d .
H23A H 0.6181 0.4474 -0.9889 0.212 Uiso 1 1 calc R
C24 C 0.4815(14) 0.4059(8) -0.9481(11) 0.222(9) Uani 1 1 d .
H24A H 0.5177 0.4064 -0.8771 0.267 Uiso 1 1 calc R
C25 C 0.3727(14) 0.3795(7) -0.9812(10) 0.207(8) Uani 1 1 d .
H25A H 0.3364 0.3617 -0.9327 0.248 Uiso 1 1 calc R
C26 C -0.0317(11) 0.3157(4) -1.3493(5) 0.146(4) Uani 1 1 d .
H26A H 0.0097 0.3328 -1.3976 0.219 Uiso 1 1 calc R
H26B H -0.1076 0.3370 -1.3569 0.219 Uiso 1 1 calc R
H26C H -0.0462 0.2717 -1.3630 0.219 Uiso 1 1 calc R
C27 C -0.0804(8) 0.2749(3) -1.1207(6) 0.073(2) Uani 1 1 d .
C28 C -0.1895(7) 0.2507(10) -1.2020(6) 0.118(4) Uani 1 1 d .
H28A H -0.1792 0.2612 -1.2710 0.142 Uiso 1 1 calc R
C29 C -0.198(2) 0.1783(13) -1.1932(9) 0.31(2) Uani 1 1 d D
H29A H -0.1431 0.1664 -1.1274 0.371 Uiso 1 1 calc R
H29B H -0.2790 0.1688 -1.1879 0.371 Uiso 1 1 calc R
C30 C -0.180(3) 0.1480(12) -1.2499(18) 0.44(2) Uani 1 1 d D
H30A H -0.1721 0.1057 -1.2241 0.659 Uiso 1 1 calc RD
H30B H -0.1053 0.1604 -1.2657 0.659 Uiso 1 1 calc RD
H30C H -0.2447 0.1503 -1.3117 0.659 Uiso 1 1 calc RD
C31 C -0.304(2) 0.2872(10) -1.185(2) 0.238(11) Uani 1 1 d .
H31A H -0.3773 0.2697 -1.2297 0.285 Uiso 1 1 calc R
H31B H -0.3081 0.2829 -1.1135 0.285 Uiso 1 1 calc R
C32 C -0.2934(19) 0.3525(12) -1.210(2) 0.37(2) Uani 1 1 d .
H32A H -0.3637 0.3748 -1.2018 0.555 Uiso 1 1 calc R
H32B H -0.2871 0.3563 -1.2799 0.555 Uiso 1 1 calc R
H32C H -0.2223 0.3699 -1.1632 0.555 Uiso 1 1 calc R
C33 C 0.1368(6) 0.1274(4) -0.9992(5) 0.0562(18) Uani 1 1 d .
C34 C 0.0717(7) 0.0800(3) -0.9607(5) 0.064(2) Uani 1 1 d .
C35 C 0.0995(9) 0.0225(4) -1.0080(6) 0.094(3) Uani 1 1 d .
C36 C 0.2556(9) 0.1221(5) -1.1320(7) 0.062(3) Uani 1 1 d .
C37 C 0.3416(12) 0.0870(5) -1.1618(10) 0.083(3) Uani 1 1 d .
H37A H 0.3558 0.0460 -1.1376 0.099 Uiso 1 1 calc R
C38 C 0.4076(9) 0.1108(6) -1.2264(8) 0.105(3) Uani 1 1 d .
H38A H 0.4701 0.0870 -1.2401 0.126 Uiso 1 1 calc R
C39 C 0.3838(8) 0.1672(5) -1.2697(7) 0.092(3) Uani 1 1 d .
H39A H 0.4263 0.1818 -1.3162 0.110 Uiso 1 1 calc R
C40 C 0.2967(8) 0.2033(4) -1.2452(5) 0.089(2) Uani 1 1 d .
H40A H 0.2811 0.2435 -1.2728 0.107 Uiso 1 1 calc R
C41 C 0.2313(7) 0.1797(4) -1.1787(6) 0.067(2) Uani 1 1 d .
H41A H 0.1688 0.2037 -1.1654 0.081 Uiso 1 1 calc R
C42 C 0.0532(12) -0.0434(4) -0.9975(8) 0.166(5) Uani 1 1 d .
H42A H 0.0857 -0.0718 -1.0396 0.249 Uiso 1 1 calc R
H42B H -0.0337 -0.0437 -1.0201 0.249 Uiso 1 1 calc R
H42C H 0.0782 -0.0563 -0.9261 0.249 Uiso 1 1 calc R
C43 C 0.0024(7) 0.0939(4) -0.8883(5) 0.080(2) Uani 1 1 d .
C44 C -0.0673(12) 0.0447(4) -0.8449(8) 0.128(4) Uani 1 1 d .
H44A H -0.0553 0.0029 -0.8716 0.153 Uiso 1 1 calc R
C45 C -0.016(2) 0.0474(7) -0.7247(12) 0.224(11) Uani 1 1 d .
H45A H -0.0044 0.0912 -0.7045 0.269 Uiso 1 1 calc R
H45B H -0.0778 0.0308 -0.6930 0.269 Uiso 1 1 calc R
C46 C 0.077(3) 0.0196(10) -0.6885(16) 0.335(19) Uani 1 1 d .
H46A H 0.0993 0.0244 -0.6143 0.503 Uiso 1 1 calc R
H46B H 0.1402 0.0366 -0.7166 0.503 Uiso 1 1 calc R
H46C H 0.0666 -0.0242 -0.7058 0.503 Uiso 1 1 calc R
C47 C -0.2003(15) 0.0605(8) -0.8674(10) 0.223(9) Uani 1 1 d .
H47A H -0.2098 0.1019 -0.8399 0.268 Uiso 1 1 calc R
H47B H -0.2404 0.0304 -0.8325 0.268 Uiso 1 1 calc R
C48 C -0.2602(14) 0.0596(7) -0.9831(11) 0.233(7) Uani 1 1 d .
H48A H -0.3434 0.0721 -0.9947 0.349 Uiso 1 1 calc R
H48B H -0.2563 0.0179 -1.0095 0.349 Uiso 1 1 calc R
H48C H -0.2188 0.0882 -1.0181 0.349 Uiso 1 1 calc R
C49 C -0.3180(5) 0.2462(10) -0.8112(5) 0.095(3) Uani 1 1 d .
C50 C -0.4225(7) 0.2571(12) -0.7774(5) 0.152(6) Uani 1 1 d .
H50A H -0.4199 0.2784 -0.7158 0.182 Uiso 1 1 calc R
C51 C -0.5317(8) 0.2343(10) -0.8410(8) 0.190(10) Uani 1 1 d .
H51A H -0.5993 0.2310 -0.8142 0.228 Uiso 1 1 calc R
C52 C -0.5403(10) 0.2178(10) -0.9350(9) 0.268(17) Uani 1 1 d .
H52A H -0.6166 0.2137 -0.9805 0.322 Uiso 1 1 calc R
C53 C -0.4417(10) 0.2065(7) -0.9694(8) 0.226(10) Uani 1 1 d .
H53A H -0.4486 0.1869 -1.0332 0.272 Uiso 1 1 calc R
C54 C -0.3275(8) 0.2247(5) -0.9075(6) 0.149(7) Uani 1 1 d .
H54A H -0.2592 0.2218 -0.9333 0.178 Uiso 1 1 calc R
C55 C -0.1923(6) 0.3458(4) -0.6816(6) 0.067(2) Uani 1 1 d .
C56 C -0.2296(9) 0.3514(6) -0.5909(7) 0.089(3) Uani 1 1 d .
H56A H -0.2406 0.3158 -0.5537 0.106 Uiso 1 1 calc R
C57 C -0.2507(8) 0.4107(6) -0.5557(7) 0.096(3) Uani 1 1 d .
H57A H -0.2751 0.4150 -0.4945 0.116 Uiso 1 1 calc R
C58 C -0.2353(10) 0.4630(6) -0.6116(9) 0.128(4) Uani 1 1 d .
H58A H -0.2548 0.5022 -0.5896 0.153 Uiso 1 1 calc R
C59 C -0.1925(9) 0.4594(6) -0.6980(8) 0.119(4) Uani 1 1 d .
H59A H -0.1771 0.4952 -0.7327 0.143 Uiso 1 1 calc R
C60 C -0.1735(8) 0.4005(5) -0.7311(6) 0.098(3) Uani 1 1 d .
H60A H -0.1461 0.3970 -0.7910 0.117 Uiso 1 1 calc R
C61 C -0.1167(9) 0.2182(4) -0.6320(5) 0.073(2) Uani 1 1 d .
C62 C -0.1912(13) 0.1776(6) -0.5990(11) 0.124(5) Uani 1 1 d .
H62A H -0.2739 0.1772 -0.6304 0.149 Uiso 1 1 calc R
C63 C -0.1420(16) 0.1366(7) -0.5175(12) 0.159(6) Uani 1 1 d .
H63A H -0.1913 0.1080 -0.4948 0.190 Uiso 1 1 calc R
C64 C -0.0227(18) 0.1389(6) -0.4721(9) 0.137(5) Uani 1 1 d .
H64A H 0.0100 0.1125 -0.4163 0.164 Uiso 1 1 calc R
C65 C 0.0517(12) 0.1796(7) -0.5072(9) 0.132(4) Uani 1 1 d .
H65A H 0.1345 0.1805 -0.4760 0.159 Uiso 1 1 calc R
C66 C 0.0035(9) 0.2182(4) -0.5870(6) 0.088(3) Uani 1 1 d .
H66A H 0.0538 0.2453 -0.6117 0.106 Uiso 1 1 calc R

loop_
_atom_site_aniso_label
_atom_site_aniso_U_11
_atom_site_aniso_U_22
_atom_site_aniso_U_33
_atom_site_aniso_U_23
_atom_site_aniso_U_13
_atom_site_aniso_U_12
Tb1 0.04504(14) 0.06599(18) 0.03917(12) -0.0104(4) 0.00874(11) -0.0073(4)
P1 0.0539(12) 0.118(3) 0.0511(10) -0.0207(11) 0.0193(10) -0.0169(11)
O1 0.083(4) 0.065(3) 0.047(3) -0.003(3) -0.004(3) 0.004(3)
O2 0.068(4) 0.063(4) 0.056(3) -0.015(3) 0.006(3) -0.002(3)
O3 0.078(5) 0.048(4) 0.039(4) -0.001(3) 0.021(4) -0.004(3)
O4 0.090(4) 0.068(4) 0.056(3) -0.009(3) 0.027(3) -0.032(3)
O5 0.051(4) 0.056(5) 0.055(4) 0.002(3) 0.015(3) 0.001(3)
O6 0.048(2) 0.098(7) 0.044(2) -0.005(3) 0.0006(19) 0.001(3)
O7 0.050(3) 0.115(5) 0.059(2) -0.021(2) 0.021(2) -0.009(2)
N1 0.083(7) 0.094(7) 0.073(5) 0.022(5) -0.015(6) 0.000(5)
N2 0.122(8) 0.138(13) 0.060(5) -0.009(6) -0.020(5) -0.012(7)
N3 0.113(7) 0.056(5) 0.082(6) 0.005(4) 0.034(5) -0.014(5)
N4 0.160(10) 0.099(7) 0.063(5) 0.019(5) 0.046(6) 0.003(6)
N5 0.076(5) 0.044(4) 0.074(4) -0.011(3) 0.025(4) -0.003(3)
N6 0.118(6) 0.069(6) 0.091(5) -0.014(4) 0.042(4) -0.010(4)
C1 0.053(6) 0.065(8) 0.049(5) 0.014(5) 0.005(5) 0.008(4)
C2 0.062(7) 0.072(8) 0.034(5) 0.003(5) -0.012(5) 0.009(6)
C3 0.118(11) 0.075(9) 0.093(9) -0.028(9) -0.012(8) -0.017(8)
C4 0.136(9) 0.076(7) 0.111(8) 0.037(7) 0.017(7) 0.040(7)
C5 0.202(13) 0.161(12) 0.086(7) 0.029(8) -0.013(8) 0.077(10)
C6 0.260(17) 0.135(13) 0.167(12) 0.052(10) 0.002(13) 0.139(12)
C7 0.48(3) 0.142(13) 0.177(14) -0.043(13) -0.072(19) 0.144(16)
C8 0.45(4) 0.185(18) 0.207(17) -0.072(14) -0.13(2) 0.20(2)
C9 0.45(3) 0.112(12) 0.178(14) -0.063(11) -0.154(18) 0.148(16)
C10 0.192(12) 0.112(8) 0.093(6) -0.014(6) -0.076(7) -0.021(8)
C11 0.053(5) 0.076(6) 0.058(4) -0.027(4) 0.009(4) -0.020(4)
C12 0.102(8) 0.095(8) 0.096(6) -0.049(6) -0.025(6) -0.002(6)
C13 0.149(11) 0.239(17) 0.248(15) -0.174(15) 0.082(11) -0.041(10)
C14 0.31(2) 0.243(17) 0.304(18) -0.039(16) 0.228(18) 0.012(16)
C15 0.58(5) 0.039(8) 0.207(18) -0.002(10) -0.23(2) 0.031(16)
C16 0.49(4) 0.18(2) 0.191(17) -0.005(13) 0.19(2) -0.15(2)
C17 0.058(5) 0.037(5) 0.065(5) -0.009(4) 0.020(5) -0.005(4)
C18 0.098(7) 0.051(5) 0.055(5) 0.003(4) 0.013(5) 0.014(5)
C19 0.117(8) 0.070(6) 0.051(5) 0.014(4) 0.025(6) 0.019(5)
C20 0.120(12) 0.052(6) 0.140(12) -0.013(7) 0.086(11) -0.007(7)
C21 0.119(13) 0.26(2) 0.180(15) 0.078(14) 0.094(13) 0.009(13)
C22 0.17(2) 0.233(18) 0.31(3) -0.01(2) 0.18(2) -0.053(17)
C23 0.122(13) 0.122(11) 0.32(2) -0.078(16) 0.114(16) -0.061(9)
C24 0.174(14) 0.32(2) 0.183(13) -0.037(13) 0.066(11) -0.172(15)
C25 0.204(16) 0.302(19) 0.117(9) -0.028(11) 0.046(10) -0.179(15)
C26 0.228(13) 0.160(9) 0.042(4) 0.011(5) 0.016(6) 0.014(8)
C27 0.079(6) 0.079(6) 0.054(4) -0.004(4) 0.005(5) 0.031(5)
C28 0.076(6) 0.184(11) 0.065(5) -0.059(11) -0.035(5) 0.017(14)
C29 0.43(4) 0.38(3) 0.047(7) 0.018(12) -0.071(13) -0.32(3)
C30 0.78(6) 0.31(3) 0.36(3) -0.14(3) 0.38(4) 0.02(3)
C31 0.19(2) 0.26(2) 0.209(18) -0.009(17) -0.052(15) 0.01(2)
C32 0.134(17) 0.42(4) 0.46(4) -0.27(4) -0.10(2) 0.09(2)
C33 0.053(5) 0.054(5) 0.055(4) 0.003(5) 0.003(4) 0.011(4)
C34 0.100(6) 0.053(5) 0.045(4) 0.007(4) 0.027(4) -0.009(4)
C35 0.148(9) 0.049(6) 0.089(6) -0.002(5) 0.036(6) -0.013(6)
C36 0.060(7) 0.052(7) 0.070(6) -0.016(5) 0.012(6) -0.004(5)
C37 0.093(8) 0.055(7) 0.108(8) -0.007(6) 0.041(7) 0.022(6)
C38 0.096(8) 0.107(9) 0.131(9) -0.018(7) 0.063(7) -0.001(7)
C39 0.076(6) 0.121(8) 0.094(6) -0.024(6) 0.050(5) -0.019(6)
C40 0.097(7) 0.110(6) 0.075(5) -0.004(5) 0.047(5) -0.003(5)
C41 0.067(6) 0.071(6) 0.067(5) -0.009(5) 0.023(5) 0.003(5)
C42 0.338(19) 0.040(6) 0.148(9) -0.017(6) 0.115(11) -0.020(9)
C43 0.088(6) 0.086(7) 0.057(5) 0.008(5) 0.003(4) -0.038(5)
C44 0.222(13) 0.080(6) 0.109(8) -0.018(6) 0.094(9) -0.072(8)
C45 0.47(3) 0.109(12) 0.151(14) 0.057(9) 0.19(2) 0.017(15)
C46 0.65(6) 0.21(3) 0.148(17) 0.062(16) 0.12(3) 0.18(3)
C47 0.226(18) 0.299(19) 0.149(12) 0.013(12) 0.054(13) -0.175(16)
C48 0.207(16) 0.276(18) 0.213(14) -0.019(14) 0.048(13) -0.148(14)
C49 0.052(4) 0.168(7) 0.064(4) -0.033(11) 0.012(4) -0.042(11)
C50 0.079(6) 0.318(18) 0.067(4) -0.021(14) 0.032(5) -0.068(16)
C51 0.081(7) 0.38(3) 0.119(7) -0.107(15) 0.046(6) -0.109(14)
C52 0.085(8) 0.59(5) 0.130(9) -0.136(17) 0.033(8) -0.129(16)
C53 0.073(7) 0.47(3) 0.133(8) -0.168(12) 0.028(7) -0.079(11)
C54 0.085(6) 0.266(19) 0.103(6) -0.118(9) 0.039(5) -0.086(8)
C55 0.046(5) 0.102(7) 0.050(4) 0.006(5) 0.008(4) 0.002(4)
C56 0.096(8) 0.117(10) 0.053(5) -0.001(6) 0.019(5) 0.016(7)
C57 0.105(8) 0.103(8) 0.077(6) -0.010(7) 0.017(6) 0.028(7)
C58 0.130(10) 0.106(10) 0.122(9) -0.024(8) -0.013(8) 0.043(8)
C59 0.139(10) 0.124(10) 0.096(7) 0.012(7) 0.031(7) 0.033(8)
C60 0.111(8) 0.119(9) 0.063(5) 0.012(6) 0.022(5) -0.005(7)
C61 0.080(6) 0.086(6) 0.059(5) -0.017(4) 0.026(5) -0.017(4)
C62 0.126(11) 0.135(12) 0.126(11) 0.002(9) 0.055(9) -0.016(9)
C63 0.202(19) 0.142(13) 0.147(14) 0.007(11) 0.072(14) -0.034(14)
C64 0.234(17) 0.099(9) 0.088(8) -0.005(7) 0.057(11) 0.015(12)
C65 0.136(11) 0.168(13) 0.094(8) 0.002(8) 0.031(8) 0.028(10)
C66 0.087(7) 0.112(9) 0.057(5) -0.001(5) 0.003(5) 0.007(5)

loop_
_atom_type_symbol
_atom_type_description
_atom_type_scat_dispersion_real
_atom_type_scat_dispersion_imag
_atom_type_scat_source
C C 0.0033 0.0016 'International Tables Vol C Tables 4.2.6.8 and 6.1.1.4'
H H 0.0000 0.0000 'International Tables Vol C Tables 4.2.6.8 and 6.1.1.4'
N N 0.0061 0.0033 'International Tables Vol C Tables 4.2.6.8 and 6.1.1.4'
O O 0.0106 0.0060 'International Tables Vol C Tables 4.2.6.8 and 6.1.1.4'
Tb Tb -0.1723 4.1537 'International Tables Vol C Tables 4.2.6.8 and 6.1.1.4'
P P 0.1023 0.0942 'International Tables Vol C Tables 4.2.6.8 and 6.1.1.4'

loop_
_geom_angle_atom_site_label_1
_geom_angle_atom_site_label_2
_geom_angle_atom_site_label_3
_geom_angle
O1 Tb1 O5 110.0(2)
O1 Tb1 O7 109.19(16)
O5 Tb1 O7 119.6(2)
O1 Tb1 O6 162.26(19)
O5 Tb1 O6 74.7(2)
O7 Tb1 O6 81.27(14)
O1 Tb1 O4 79.91(19)
O5 Tb1 O4 149.7(2)
O7 Tb1 O4 80.79(16)
O6 Tb1 O4 88.0(2)
O1 Tb1 O3 83.0(2)
O5 Tb1 O3 77.76(17)
O7 Tb1 O3 150.7(2)
O6 Tb1 O3 81.4(2)
O4 Tb1 O3 75.2(2)
O1 Tb1 O2 73.1(2)
O5 Tb1 O2 74.6(2)
O7 Tb1 O2 75.27(15)
O6 Tb1 O2 124.3(2)
O4 Tb1 O2 135.06(15)
O3 Tb1 O2 134.0(2)
O7 P1 C55 110.4(3)
O7 P1 C61 109.8(3)
C55 P1 C61 107.5(3)
O7 P1 C49 111.5(3)
C55 P1 C49 107.7(6)
C61 P1 C49 109.9(6)
C1 O1 Tb1 133.6(5)
C11 O2 Tb1 138.8(5)
C33 O3 Tb1 129.4(6)
C43 O4 Tb1 138.8(5)
C17 O5 Tb1 125.7(6)
C27 O6 Tb1 135.6(5)
P1 O7 Tb1 158.3(3)
C1 N1 N2 109.7(10)
C1 N1 C4 127.2(9)
N2 N1 C4 123.1(10)
C3 N2 N1 112.8(13)
N4 N3 C17 112.5(8)
N4 N3 C20 117.9(9)
C17 N3 C20 129.5(8)
C19 N4 N3 106.1(8)
C33 N5 N6 112.8(6)
C33 N5 C36 128.2(7)
N6 N5 C36 119.0(7)
C35 N6 N5 106.1(6)
O1 C1 N1 124.7(9)
O1 C1 C2 132.0(7)
N1 C1 C2 103.4(9)
C11 C2 C1 121.0(7)
C11 C2 C3 130.0(10)
C1 C2 C3 109.0(10)
N2 C3 C10 119.8(14)
N2 C3 C2 105.2(12)
C10 C3 C2 134.9(12)
C5 C4 C9 119.1(9)
C5 C4 N1 118.9(11)
C9 C4 N1 122.0(10)
C4 C5 C6 115.6(10)
C4 C5 H5A 122.2
C6 C5 H5A 122.2
C7 C6 C5 125.6(13)
C7 C6 H6B 117.2
C5 C6 H6B 117.2
C6 C7 C8 119.1(14)
C6 C7 H7A 120.5
C8 C7 H7A 120.5
C9 C8 C7 120.2(15)
C9 C8 H8A 119.9
C7 C8 H8A 119.9
C8 C9 C4 119.6(12)
C8 C9 H9A 120.2
C4 C9 H9A 120.2
C3 C10 H10A 109.5
C3 C10 H10B 109.5
H10A C10 H10B 109.5
C3 C10 H10C 109.5
H10A C10 H10C 109.5
H10B C10 H10C 109.5
O2 C11 C2 121.6(7)
O2 C11 C12 114.4(8)
C2 C11 C12 124.1(8)
C15 C12 C11 120.6(10)
C15 C12 C13 105.5(16)
C11 C12 C13 102.9(8)
C15 C12 H12A 109.0
C11 C12 H12A 109.0
C13 C12 H12A 109.0
C14 C13 C12 115.3(11)
C14 C13 H13A 108.5
C12 C13 H13A 108.5
C14 C13 H13B 108.5
C12 C13 H13B 108.5
H13A C13 H13B 107.5
C13 C14 H14A 109.5
C13 C14 H14B 109.5
H14A C14 H14B 109.5
C13 C14 H14C 109.5
H14A C14 H14C 109.5
H14B C14 H14C 109.5
C12 C15 C16 98.0(17)
C12 C15 H15A 112.2
C16 C15 H15A 112.2
C12 C15 H15B 112.2
C16 C15 H15B 112.2
H15A C15 H15B 109.8
C15 C16 H16A 109.5
C15 C16 H16B 109.5
H16A C16 H16B 109.5
C15 C16 H16C 109.5
H16A C16 H16C 109.5
H16B C16 H16C 109.5
O5 C17 C18 133.2(7)
O5 C17 N3 123.6(8)
C18 C17 N3 103.1(7)
C17 C18 C19 106.5(8)
C17 C18 C27 122.3(7)
C19 C18 C27 131.1(8)
N4 C19 C18 111.8(8)
N4 C19 C26 119.1(9)
C18 C19 C26 129.1(9)
C21 C20 C25 110.9(15)
C21 C20 N3 124.9(16)
C25 C20 N3 123.6(10)
C22 C21 C20 128(2)
C22 C21 H21A 116.1
C20 C21 H21A 116.1
C21 C22 C23 122(2)
C21 C22 H22A 119.0
C23 C22 H22A 119.0
C24 C23 C22 113.6(18)
C24 C23 H23A 123.2
C22 C23 H23A 123.2
C23 C24 C25 123.0(15)
C23 C24 H24A 118.5
C25 C24 H24A 118.5
C20 C25 C24 122.1(13)
C20 C25 H25A 119.0
C24 C25 H25A 119.0
C19 C26 H26A 109.5
C19 C26 H26B 109.5
H26A C26 H26B 109.5
C19 C26 H26C 109.5
H26A C26 H26C 109.5
H26B C26 H26C 109.5
O6 C27 C18 118.1(7)
O6 C27 C28 116.6(8)
C18 C27 C28 125.2(8)
C27 C28 C29 109.7(11)
C27 C28 C31 106.8(11)
C29 C28 C31 114.1(16)
C27 C28 H28A 108.7
C29 C28 H28A 108.7
C31 C28 H28A 108.7
C30 C29 C28 122(2)
C30 C29 H29A 106.9
C28 C29 H29A 106.9
C30 C29 H29B 106.9
C28 C29 H29B 106.9
H29A C29 H29B 106.7
C29 C30 H30A 109.5
C29 C30 H30B 109.5
H30A C30 H30B 109.5
C29 C30 H30C 109.5
H30A C30 H30C 109.5
H30B C30 H30C 109.5
C32 C31 C28 109(2)
C32 C31 H31A 109.9
C28 C31 H31A 109.9
C32 C31 H31B 109.9
C28 C31 H31B 109.9
H31A C31 H31B 108.3
C31 C32 H32A 109.5
C31 C32 H32B 109.5
H32A C32 H32B 109.5
C31 C32 H32C 109.5
H32A C32 H32C 109.5
H32B C32 H32C 109.5
O3 C33 N5 122.2(7)
O3 C33 C34 133.1(8)
N5 C33 C34 104.7(7)
C33 C34 C43 121.6(7)
C33 C34 C35 104.6(7)
C43 C34 C35 133.8(7)
N6 C35 C34 111.8(7)
N6 C35 C42 119.7(9)
C34 C35 C42 128.4(9)
C37 C36 C41 115.7(10)
C37 C36 N5 120.4(10)
C41 C36 N5 123.4(9)
C36 C37 C38 121.8(10)
C36 C37 H37A 119.1
C38 C37 H37A 119.1
C39 C38 C37 121.3(10)
C39 C38 H38A 119.3
C37 C38 H38A 119.3
C38 C39 C40 119.1(8)
C38 C39 H39A 120.4
C40 C39 H39A 120.4
C39 C40 C41 119.5(8)
C39 C40 H40A 120.3
C41 C40 H40A 120.3
C36 C41 C40 122.2(8)
C36 C41 H41A 118.9
C40 C41 H41A 118.9
C35 C42 H42A 109.5
C35 C42 H42B 109.5
H42A C42 H42B 109.5
C35 C42 H42C 109.5
H42A C42 H42C 109.5
H42B C42 H42C 109.5
O4 C43 C34 121.1(7)
O4 C43 C44 115.5(8)
C34 C43 C44 123.2(8)
C47 C44 C43 111.6(10)
C47 C44 C45 106.9(11)
C43 C44 C45 105.7(10)
C47 C44 H44A 110.8
C43 C44 H44A 110.8
C45 C44 H44A 110.8
C46 C45 C44 116.9(18)
C46 C45 H45A 108.1
C44 C45 H45A 108.1
C46 C45 H45B 108.1
C44 C45 H45B 108.1
H45A C45 H45B 107.3
C45 C46 H46A 109.5
C45 C46 H46B 109.5
H46A C46 H46B 109.5
C45 C46 H46C 109.5
H46A C46 H46C 109.5
H46B C46 H46C 109.5
C44 C47 C48 111.8(14)
C44 C47 H47A 109.3
C48 C47 H47A 109.3
C44 C47 H47B 109.3
C48 C47 H47B 109.3
H47A C47 H47B 107.9
C47 C48 H48A 109.5
C47 C48 H48B 109.5
H48A C48 H48B 109.5
C47 C48 H48C 109.5
H48A C48 H48C 109.5
H48B C48 H48C 109.5
C54 C49 C50 119.7(7)
C54 C49 P1 118.3(6)
C50 C49 P1 121.2(9)
C49 C50 C51 116.6(12)
C49 C50 H50A 121.7
C51 C50 H50A 121.7
C52 C51 C50 121.4(9)
C52 C51 H51A 119.3
C50 C51 H51A 119.3
C51 C52 C53 121.4(11)
C51 C52 H52A 119.3
C53 C52 H52A 119.3
C52 C53 C54 118.9(10)
C52 C53 H53A 120.6
C54 C53 H53A 120.6
C49 C54 C53 119.5(8)
C49 C54 H54A 120.2
C53 C54 H54A 120.2
C60 C55 C56 117.5(9)
C60 C55 P1 120.1(7)
C56 C55 P1 122.3(8)
C55 C56 C57 119.4(10)
C55 C56 H56A 120.3
C57 C56 H56A 120.3
C58 C57 C56 119.9(9)
C58 C57 H57A 120.1
C56 C57 H57A 120.1
C59 C58 C57 122.3(10)
C59 C58 H58A 118.9
C57 C58 H58A 118.9
C58 C59 C60 116.4(11)
C58 C59 H59A 121.8
C60 C59 H59A 121.8
C59 C60 C55 124.4(9)
C59 C60 H60A 117.8
C55 C60 H60A 117.8
C66 C61 C62 120.2(10)
C66 C61 P1 118.1(7)
C62 C61 P1 121.7(10)
C61 C62 C63 119.1(14)
C61 C62 H62A 120.4
C63 C62 H62A 120.4
C64 C63 C62 119.4(16)
C64 C63 H63A 120.3
C62 C63 H63A 120.3
C63 C64 C65 120.8(15)
C63 C64 H64A 119.6
C65 C64 H64A 119.6
C66 C65 C64 119.2(12)
C66 C65 H65A 120.4
C64 C65 H65A 120.4
C65 C66 C61 121.2(10)
C65 C66 H66A 119.4
C61 C66 H66A 119.4

loop_
_geom_bond_atom_site_label_1
_geom_bond_atom_site_label_2
_geom_bond_distance
Tb1 O1 2.260(5)
Tb1 O5 2.262(7)
Tb1 O7 2.288(4)
Tb1 O6 2.314(4)
Tb1 O4 2.318(5)
Tb1 O3 2.324(7)
Tb1 O2 2.373(5)
P1 O7 1.499(4)
P1 C55 1.778(8)
P1 C61 1.785(8)
P1 C49 1.785(7)
O1 C1 1.243(10)
O2 C11 1.262(8)
O3 C33 1.247(9)
O4 C43 1.266(8)
O5 C17 1.272(9)
O6 C27 1.286(7)
N1 C1 1.383(10)
N1 N2 1.388(13)
N1 C4 1.439(11)
N2 C3 1.273(14)
N3 N4 1.378(9)
N3 C17 1.394(10)
N3 C20 1.406(13)
N4 C19 1.271(10)
N5 C33 1.375(8)
N5 N6 1.377(8)
N5 C36 1.389(11)
N6 C35 1.298(9)
C1 C2 1.420(10)
C2 C11 1.389(12)
C2 C3 1.467(16)
C3 C10 1.432(15)
C4 C5 1.363(11)
C4 C9 1.401(14)
C5 C6 1.423(15)
C5 H5A 0.9300
C6 C7 1.239(16)
C6 H6B 0.9300
C7 C8 1.376(18)
C7 H7A 0.9300
C8 C9 1.352(17)
C8 H8A 0.9300
C9 H9A 0.9300
C10 H10A 0.9600
C10 H10B 0.9600
C10 H10C 0.9600
C11 C12 1.525(10)
C12 C15 1.293(15)
C12 C13 1.715(15)
C12 H12A 0.9800
C13 C14 1.384(15)
C13 H13A 0.9700
C13 H13B 0.9700
C14 H14A 0.9600
C14 H14B 0.9600
C14 H14C 0.9600
C15 C16 1.70(3)
C15 H15A 0.9700
C15 H15B 0.9700
C16 H16A 0.9600
C16 H16B 0.9600
C16 H16C 0.9600
C17 C18 1.393(10)
C18 C19 1.432(10)
C18 C27 1.434(10)
C19 C26 1.531(11)
C20 C21 1.319(17)
C20 C25 1.328(14)
C21 C22 1.24(2)
C21 H21A 0.9300
C22 C23 1.33(2)
C22 H22A 0.9300
C23 C24 1.313(17)
C23 H23A 0.9300
C24 C25 1.332(15)
C24 H24A 0.9300
C25 H25A 0.9300
C26 H26A 0.9600
C26 H26B 0.9600
C26 H26C 0.9600
C27 C28 1.517(11)
C28 C29 1.55(3)
C28 C31 1.58(3)
C28 H28A 0.9800
C29 C30 1.05(2)
C29 H29A 0.9700
C29 H29B 0.9700
C30 H30A 0.9600
C30 H30B 0.9600
C30 H30C 0.9600
C31 C32 1.44(3)
C31 H31A 0.9700
C31 H31B 0.9700
C32 H32A 0.9600
C32 H32B 0.9600
C32 H32C 0.9600
C33 C34 1.423(9)
C34 C43 1.423(10)
C34 C35 1.446(10)
C35 C42 1.517(11)
C36 C37 1.368(14)
C36 C41 1.370(11)
C37 C38 1.374(15)
C37 H37A 0.9300
C38 C39 1.329(12)
C38 H38A 0.9300
C39 C40 1.359(10)
C39 H39A 0.9300
C40 C41 1.388(10)
C40 H40A 0.9300
C41 H41A 0.9300
C42 H42A 0.9600
C42 H42B 0.9600
C42 H42C 0.9600
C43 C44 1.515(11)
C44 C47 1.509(18)
C44 C45 1.558(19)
C44 H44A 0.9800
C45 C46 1.21(3)
C45 H45A 0.9700
C45 H45B 0.9700
C46 H46A 0.9600
C46 H46B 0.9600
C46 H46C 0.9600
C47 C48 1.517(15)
C47 H47A 0.9700
C47 H47B 0.9700
C48 H48A 0.9600
C48 H48B 0.9600
C48 H48C 0.9600
C49 C54 1.338(11)
C49 C50 1.396(11)
C50 C51 1.404(13)
C50 H50A 0.9300
C51 C52 1.278(13)
C51 H51A 0.9300
C52 C53 1.338(13)
C52 H52A 0.9300
C53 C54 1.408(11)
C53 H53A 0.9300
C54 H54A 0.9300
C55 C60 1.381(10)
C55 C56 1.382(11)
C56 C57 1.386(12)
C56 H56A 0.9300
C57 C58 1.374(12)
C57 H57A 0.9300
C58 C59 1.359(12)
C58 H58A 0.9300
C59 C60 1.364(12)
C59 H59A 0.9300
C60 H60A 0.9300
C61 C66 1.350(10)
C61 C62 1.360(12)
C62 C63 1.394(17)
C62 H62A 0.9300
C63 C64 1.343(16)
C63 H63A 0.9300
C64 C65 1.375(15)
C64 H64A 0.9300
C65 C66 1.345(12)
C65 H65A 0.9300
C66 H66A 0.9300

loop_
_geom_torsion_atom_site_label_1
_geom_torsion_atom_site_label_2
_geom_torsion_atom_site_label_3
_geom_torsion_atom_site_label_4
_geom_torsion
O5 Tb1 O1 C1 65.8(8)
O7 Tb1 O1 C1 -67.3(8)
O6 Tb1 O1 C1 168.6(7)
O4 Tb1 O1 C1 -143.8(7)
O3 Tb1 O1 C1 140.1(8)
O2 Tb1 O1 C1 -0.1(7)
O1 Tb1 O2 C11 -1.4(6)
O5 Tb1 O2 C11 -118.5(7)
O7 Tb1 O2 C11 114.4(6)
O6 Tb1 O2 C11 -177.3(6)
O4 Tb1 O2 C11 54.2(7)
O3 Tb1 O2 C11 -63.4(7)
O1 Tb1 O3 C33 78.2(7)
O5 Tb1 O3 C33 -169.5(9)
O7 Tb1 O3 C33 -39.1(10)
O6 Tb1 O3 C33 -93.3(8)
O4 Tb1 O3 C33 -3.2(7)
O2 Tb1 O3 C33 136.5(7)
O1 Tb1 O4 C43 -75.4(7)
O5 Tb1 O4 C43 37.3(9)
O7 Tb1 O4 C43 173.1(7)
O6 Tb1 O4 C43 91.6(7)
O3 Tb1 O4 C43 10.0(7)
O2 Tb1 O4 C43 -128.7(7)
O1 Tb1 O5 C17 133.0(6)
O7 Tb1 O5 C17 -99.4(7)
O6 Tb1 O5 C17 -29.1(7)
O4 Tb1 O5 C17 28.2(10)
O3 Tb1 O5 C17 55.2(6)
O2 Tb1 O5 C17 -162.0(7)
O1 Tb1 O6 C27 -74.2(11)
O5 Tb1 O6 C27 34.0(7)
O7 Tb1 O6 C27 158.1(8)
O4 Tb1 O6 C27 -120.9(7)
O3 Tb1 O6 C27 -45.6(7)
O2 Tb1 O6 C27 92.7(7)
C55 P1 O7 Tb1 140.9(7)
C61 P1 O7 Tb1 22.6(8)
C49 P1 O7 Tb1 -99.5(10)
O1 Tb1 O7 P1 -41.6(7)
O5 Tb1 O7 P1 -169.6(7)
O6 Tb1 O7 P1 123.6(7)
O4 Tb1 O7 P1 34.3(7)
O3 Tb1 O7 P1 69.4(8)
O2 Tb1 O7 P1 -107.4(7)
C1 N1 N2 C3 -1.3(17)
C4 N1 N2 C3 175.8(14)
C17 N3 N4 C19 1.5(11)
C20 N3 N4 C19 178.4(9)
C33 N5 N6 C35 1.3(9)
C36 N5 N6 C35 -176.5(7)
Tb1 O1 C1 N1 -177.6(6)
Tb1 O1 C1 C2 0.5(16)
N2 N1 C1 O1 -180.0(9)
C4 N1 C1 O1 3.1(15)
N2 N1 C1 C2 1.5(11)
C4 N1 C1 C2 -175.4(9)
O1 C1 C2 C11 0.2(18)
N1 C1 C2 C11 178.6(8)
O1 C1 C2 C3 -179.6(10)
N1 C1 C2 C3 -1.2(12)
N1 N2 C3 C10 176.4(10)
N1 N2 C3 C2 0(2)
C11 C2 C3 N2 -179.3(12)
C1 C2 C3 N2 0.5(18)
C11 C2 C3 C10 6(3)
C1 C2 C3 C10 -174.6(16)
C1 N1 C4 C5 -166.6(10)
N2 N1 C4 C5 16.9(15)
C1 N1 C4 C9 13.4(19)
N2 N1 C4 C9 -163.1(15)
C9 C4 C5 C6 1(2)
N1 C4 C5 C6 -179.4(11)
C4 C5 C6 C7 5(3)
C5 C6 C7 C8 -4(4)
C6 C7 C8 C9 -5(4)
C7 C8 C9 C4 10(4)
C5 C4 C9 C8 -8(3)
N1 C4 C9 C8 172(2)
Tb1 O2 C11 C2 2.4(11)
Tb1 O2 C11 C12 -177.1(5)
C1 C2 C11 O2 -1.5(14)
C3 C2 C11 O2 178.3(11)
C1 C2 C11 C12 177.9(9)
C3 C2 C11 C12 -2.3(16)
O2 C11 C12 C15 -30(2)
C2 C11 C12 C15 150.3(19)
O2 C11 C12 C13 86.9(9)
C2 C11 C12 C13 -92.6(10)
C15 C12 C13 C14 -68.2(15)
C11 C12 C13 C14 164.5(13)
C11 C12 C15 C16 -71.4(15)
C13 C12 C15 C16 172.8(9)
Tb1 O5 C17 C18 24.9(12)
Tb1 O5 C17 N3 -156.9(6)
N4 N3 C17 O5 179.9(8)
C20 N3 C17 O5 3.6(15)
N4 N3 C17 C18 -1.4(9)
C20 N3 C17 C18 -177.8(9)
O5 C17 C18 C19 179.2(9)
N3 C17 C18 C19 0.8(8)
O5 C17 C18 C27 -1.6(13)
N3 C17 C18 C27 179.9(7)
N3 N4 C19 C18 -1.0(11)
N3 N4 C19 C26 180.0(8)
C17 C18 C19 N4 0.1(10)
C27 C18 C19 N4 -178.9(8)
C17 C18 C19 C26 179.1(8)
C27 C18 C19 C26 0.1(14)
N4 N3 C20 C21 12.1(18)
C17 N3 C20 C21 -171.7(12)
N4 N3 C20 C25 -177.4(12)
C17 N3 C20 C25 -1.2(18)
C25 C20 C21 C22 10(3)
N3 C20 C21 C22 -178.2(19)
C20 C21 C22 C23 -7(4)
C21 C22 C23 C24 -1(4)
C22 C23 C24 C25 4(3)
C21 C20 C25 C24 -6(2)
N3 C20 C25 C24 -177.5(15)
C23 C24 C25 C20 -1(3)
Tb1 O6 C27 C18 -25.8(10)
Tb1 O6 C27 C28 151.0(9)
C17 C18 C27 O6 0.3(10)
C19 C18 C27 O6 179.2(7)
C17 C18 C27 C28 -176.2(10)
C19 C18 C27 C28 2.7(14)
O6 C27 C28 C29 -59.4(13)
C18 C27 C28 C29 117.1(14)
O6 C27 C28 C31 64.7(16)
C18 C27 C28 C31 -118.7(12)
C27 C28 C29 C30 -110(4)
C31 C28 C29 C30 131(4)
C27 C28 C31 C32 67(2)
C29 C28 C31 C32 -171.9(18)
Tb1 O3 C33 N5 179.6(5)
Tb1 O3 C33 C34 0.1(13)
N6 N5 C33 O3 177.5(7)
C36 N5 C33 O3 -5.0(12)
N6 N5 C33 C34 -2.9(8)
C36 N5 C33 C34 174.7(8)
O3 C33 C34 C43 0.6(13)
N5 C33 C34 C43 -178.9(6)
O3 C33 C34 C35 -177.3(9)
N5 C33 C34 C35 3.2(8)
N5 N6 C35 C34 0.9(9)
N5 N6 C35 C42 177.1(8)
C33 C34 C35 N6 -2.6(9)
C43 C34 C35 N6 179.8(8)
C33 C34 C35 C42 -178.4(9)
C43 C34 C35 C42 4.1(15)
C33 N5 C36 C37 152.9(9)
N6 N5 C36 C37 -29.6(13)
C33 N5 C36 C41 -34.5(13)
N6 N5 C36 C41 143.0(8)
C41 C36 C37 C38 6.3(17)
N5 C36 C37 C38 179.4(9)
C36 C37 C38 C39 -5.6(18)
C37 C38 C39 C40 3.5(15)
C38 C39 C40 C41 -2.4(13)
C37 C36 C41 C40 -5.3(13)
N5 C36 C41 C40 -178.2(7)
C39 C40 C41 C36 3.6(12)
Tb1 O4 C43 C34 -12.3(11)
Tb1 O4 C43 C44 171.8(6)
C33 C34 C43 O4 4.9(11)
C35 C34 C43 O4 -178.0(8)
C33 C34 C43 C44 -179.5(8)
C35 C34 C43 C44 -2.3(14)
O4 C43 C44 C47 53.7(12)
C34 C43 C44 C47 -122.2(10)
O4 C43 C44 C45 -62.1(12)
C34 C43 C44 C45 122.0(10)
C47 C44 C45 C46 160(2)
C43 C44 C45 C46 -81(2)
C43 C44 C47 C48 64.7(14)
C45 C44 C47 C48 179.8(11)
O7 P1 C49 C54 11.1(17)
C55 P1 C49 C54 132.4(14)
C61 P1 C49 C54 -110.8(14)
O7 P1 C49 C50 -159.1(16)
C55 P1 C49 C50 -38(2)
C61 P1 C49 C50 79(2)
C54 C49 C50 C51 11(3)
P1 C49 C50 C51 -179.0(13)
C49 C50 C51 C52 -16(4)
C50 C51 C52 C53 17(4)
C51 C52 C53 C54 -12(3)
C50 C49 C54 C53 -7(3)
P1 C49 C54 C53 -177.6(12)
C52 C53 C54 C49 8(2)
O7 P1 C55 C60 26.9(7)
C61 P1 C55 C60 146.6(7)
C49 P1 C55 C60 -95.0(7)
O7 P1 C55 C56 -155.1(7)
C61 P1 C55 C56 -35.4(8)
C49 P1 C55 C56 83.0(8)
C60 C55 C56 C57 2.3(13)
P1 C55 C56 C57 -175.8(7)
C55 C56 C57 C58 0.6(15)
C56 C57 C58 C59 -4.2(16)
C57 C58 C59 C60 4.5(16)
C58 C59 C60 C55 -1.5(15)
C56 C55 C60 C59 -1.9(14)
P1 C55 C60 C59 176.2(8)
O7 P1 C61 C66 37.2(7)
C55 P1 C61 C66 -82.8(6)
C49 P1 C61 C66 160.2(7)
O7 P1 C61 C62 -141.4(8)
C55 P1 C61 C62 98.6(8)
C49 P1 C61 C62 -18.4(9)
C66 C61 C62 C63 0.9(16)
P1 C61 C62 C63 179.4(9)
C61 C62 C63 C64 1(2)
C62 C63 C64 C65 -2(2)
C63 C64 C65 C66 0.9(19)
C64 C65 C66 C61 1.1(14)
C62 C61 C66 C65 -2.0(13)
P1 C61 C66 C65 179.4(7)
